data_4302789
loop_
_publ_author_name
'Vitalie Stavila'
'John H. Thurston'
'Kenton H. Whitmire'

_publ_section_title
;
Selective Arylation Reactions of Bismuth-Transition Metal Salicylate
Complexes
;
_journal_name_full 'Inorganic Chemistry'
_journal_page_first 6945
_journal_page_last 6951
_journal_paper_doi 10.1021/ic9010357
_journal_volume 48
_journal_year 2009
_chemical_formula_sum 'C58 H55 Bi Cl4 O26 Ta4'
_chemical_formula_weight 2242.60
_chemical_name_systematic
; 
 ? 
;
_space_group_IT_number 15
_symmetry_cell_setting monoclinic
_symmetry_space_group_name_Hall '-C 2yc'
_symmetry_space_group_name_H-M 'C 1 2/c 1'
_atom_sites_solution_hydrogens geom
_atom_sites_solution_primary direct
_atom_sites_solution_secondary difmap
_audit_creation_method SHELXL-97
_cell_angle_alpha 90.00
_cell_angle_beta 94.00(3)
_cell_angle_gamma 90.00
_cell_formula_units_Z 4
_cell_length_a 26.746(5)
_cell_length_b 12.872(3)
_cell_length_c 19.769(4)
_cell_measurement_reflns_used 5377
_cell_measurement_temperature 293(2)
_cell_measurement_theta_max 46.52
_cell_measurement_theta_min 5.306
_cell_volume 6789(2)
_computing_cell_refinement 'SHELXTL 6.10 (Bruker AXS, 2001)'
_computing_data_collection 'SHELXTL 6.10 (Bruker AXS, 2001)'
_computing_data_reduction 'SHELXTL 6.10 (Bruker AXS, 2001)'
_computing_molecular_graphics 'SHELXTL 6.10 (Bruker AXS, 2001)'
_computing_publication_material 'SHELXTL 6.10 (Bruker AXS, 2001)'
_computing_structure_refinement 'SHELXL-97 (Sheldrick, 1997)'
_computing_structure_solution 'SHELXS-97 (Sheldrick, 1990)'
_diffrn_ambient_temperature 295(2)
_diffrn_measured_fraction_theta_full 0.997
_diffrn_measured_fraction_theta_max 0.997
_diffrn_radiation_monochromator graphite
_diffrn_radiation_source 'fine-focus sealed tube'
_diffrn_radiation_type MoK\a
_diffrn_radiation_wavelength 0.71073
_diffrn_reflns_av_R_equivalents 0.0365
_diffrn_reflns_av_sigmaI/netI 0.0415
_diffrn_reflns_limit_h_max 29
_diffrn_reflns_limit_h_min -29
_diffrn_reflns_limit_k_max 14
_diffrn_reflns_limit_k_min -13
_diffrn_reflns_limit_l_max 21
_diffrn_reflns_limit_l_min -20
_diffrn_reflns_number 14463
_diffrn_reflns_theta_full 23.29
_diffrn_reflns_theta_max 23.29
_diffrn_reflns_theta_min 1.53
_exptl_absorpt_coefficient_mu 9.242
_exptl_absorpt_correction_T_max 0.397
_exptl_absorpt_correction_T_min 0.275
_exptl_absorpt_correction_type multi-scan
_exptl_absorpt_process_details 'SADABS (Scheldrick, 1996)'
_exptl_crystal_colour colorless
_exptl_crystal_density_diffrn 2.194
_exptl_crystal_density_method 'not measured'
_exptl_crystal_description plate
_exptl_crystal_F_000 4216
_exptl_crystal_size_max 0.28
_exptl_crystal_size_mid 0.23
_exptl_crystal_size_min 0.18
_refine_diff_density_max 1.367
_refine_diff_density_min -0.802
_refine_diff_density_rms 0.137
_refine_ls_extinction_method none
_refine_ls_goodness_of_fit_ref 1.013
_refine_ls_hydrogen_treatment constr
_refine_ls_matrix_type full
_refine_ls_number_parameters 390
_refine_ls_number_reflns 4889
_refine_ls_number_restraints 0
_refine_ls_restrained_S_all 1.013
_refine_ls_R_factor_all 0.0433
_refine_ls_R_factor_gt 0.0285
_refine_ls_shift/su_max 0.001
_refine_ls_shift/su_mean 0.000
_refine_ls_structure_factor_coef Fsqd
_refine_ls_weighting_details 'calc w=1/[\s^2^(Fo^2^)+(0.0302P)^2^+22.9793P] where P=(Fo^2^+2Fc^2^)/3'
_refine_ls_weighting_scheme calc
_refine_ls_wR_factor_gt 0.0628
_refine_ls_wR_factor_ref 0.0683
_reflns_number_gt 3869
_reflns_number_total 4889
_reflns_threshold_expression >2sigma(I)
_cod_data_source_file ic9010357_si_005_2.cif
_cod_data_source_block PhBiTa4_Compound_4
_cod_database_code 4302789

loop_
_symmetry_equiv_pos_as_xyz
'x, y, z'
'-x, y, -z+1/2'
'x+1/2, y+1/2, z'
'-x+1/2, y+1/2, -z+1/2'
'-x, -y, -z'
'x, -y, z-1/2'
'-x+1/2, -y+1/2, -z'
'x+1/2, -y+1/2, z-1/2'

loop_
_atom_site_label
_atom_site_type_symbol
_atom_site_fract_x
_atom_site_fract_y
_atom_site_fract_z
_atom_site_U_iso_or_equiv
_atom_site_adp_type
_atom_site_occupancy
_atom_site_symmetry_multiplicity
_atom_site_calc_flag
_atom_site_refinement_flags
_atom_site_disorder_assembly
_atom_site_disorder_group
Bi1 Bi 0.0000 0.11942(3) 0.2500 0.02882(12) Uani 1 2 d S . .
Ta1 Ta 0.036767(11) 0.43151(3) 0.378123(15) 0.02980(10) Uani 1 1 d . . .
Ta2 Ta -0.087829(11) 0.43588(3) 0.291647(15) 0.02967(10) Uani 1 1 d . . .
O1 O -0.03378(18) 0.4476(4) 0.3591(2) 0.0325(12) Uani 1 1 d . . .
O2 O -0.04943(17) 0.4475(4) 0.2155(2) 0.0313(12) Uani 1 1 d . . .
O21 O 0.0353(2) 0.1035(5) 0.3636(3) 0.0567(17) Uani 1 1 d . . .
O22 O 0.03193(19) 0.2735(4) 0.3584(2) 0.0343(13) Uani 1 1 d . . .
O23 O 0.04017(18) 0.3782(4) 0.4717(2) 0.0360(13) Uani 1 1 d . . .
O31 O -0.0817(2) 0.1088(4) 0.3008(3) 0.0449(14) Uani 1 1 d . . .
O32 O -0.07818(18) 0.2770(4) 0.2886(2) 0.0341(13) Uani 1 1 d . . .
O33 O -0.14068(19) 0.3935(4) 0.3503(3) 0.0401(13) Uani 1 1 d . . .
O41 O 0.11514(19) 0.3971(4) 0.3874(3) 0.0416(14) Uani 1 1 d . . .
O42 O 0.14782(18) 0.3988(4) 0.2864(3) 0.0387(13) Uani 1 1 d . . .
O43 O 0.2441(2) 0.3702(6) 0.2807(4) 0.086(2) Uani 1 1 d . . .
H43A H 0.2153 0.3791 0.2645 0.130 Uiso 1 1 calc R . .
O51 O 0.0525(2) 0.5618(4) 0.4108(3) 0.0409(14) Uani 1 1 d . . .
O61 O -0.11321(19) 0.5690(4) 0.2927(3) 0.0424(14) Uani 1 1 d . . .
C11 C 0.0000 -0.0551(8) 0.2500 0.034(3) Uani 1 2 d S . .
C12 C 0.0333(3) -0.1125(7) 0.2934(4) 0.045(2) Uani 1 1 d . . .
H12A H 0.0560 -0.0777 0.3231 0.054 Uiso 1 1 calc R . .
C13 C 0.0328(4) -0.2185(7) 0.2929(4) 0.058(3) Uani 1 1 d . . .
H13A H 0.0554 -0.2543 0.3223 0.069 Uiso 1 1 calc R . .
C14 C 0.0000 -0.2737(10) 0.2500 0.055(4) Uani 1 2 d S . .
H14A H 0.0000 -0.3459 0.2500 0.066 Uiso 1 2 calc SR . .
C21 C 0.0493(3) 0.1920(6) 0.4667(4) 0.0355(19) Uani 1 1 d . . .
C22 C 0.0495(3) 0.2867(6) 0.5023(4) 0.0327(19) Uani 1 1 d . . .
C23 C 0.0578(3) 0.2857(7) 0.5725(4) 0.043(2) Uani 1 1 d . . .
H23A H 0.0586 0.3477 0.5967 0.052 Uiso 1 1 calc R . .
C24 C 0.0648(3) 0.1922(8) 0.6062(4) 0.048(2) Uani 1 1 d . . .
H24A H 0.0701 0.1921 0.6532 0.058 Uiso 1 1 calc R . .
C25 C 0.0641(3) 0.0989(8) 0.5718(4) 0.053(3) Uani 1 1 d . . .
H25A H 0.0688 0.0369 0.5955 0.064 Uiso 1 1 calc R . .
C26 C 0.0565(3) 0.0980(7) 0.5025(4) 0.043(2) Uani 1 1 d . . .
H26A H 0.0560 0.0353 0.4791 0.052 Uiso 1 1 calc R . .
C27 C 0.0390(3) 0.1885(7) 0.3930(4) 0.036(2) Uani 1 1 d . . .
C31 C -0.14566(16) 0.2076(4) 0.3481(3) 0.037(2) Uani 1 1 d G . .
C32 C -0.16424(18) 0.3049(3) 0.3637(3) 0.037(2) Uani 1 1 d G . .
C33 C -0.20844(19) 0.3131(4) 0.3963(3) 0.048(2) Uani 1 1 d G . .
H33A H -0.2209 0.3782 0.4067 0.058 Uiso 1 1 calc R . .
C34 C -0.23405(16) 0.2240(5) 0.4135(3) 0.060(3) Uani 1 1 d G . .
H34A H -0.2636 0.2295 0.4353 0.072 Uiso 1 1 calc R . .
C35 C -0.2155(2) 0.1267(4) 0.3979(3) 0.073(3) Uani 1 1 d G . .
H35A H -0.2326 0.0671 0.4094 0.087 Uiso 1 1 calc R . .
C36 C -0.1713(2) 0.1185(3) 0.3653(3) 0.060(3) Uani 1 1 d G . .
H36A H -0.1588 0.0533 0.3549 0.072 Uiso 1 1 calc R . .
C37 C -0.0998(3) 0.1958(7) 0.3105(4) 0.0343(19) Uani 1 1 d . . .
C41 C 0.20244(15) 0.3816(5) 0.3854(3) 0.0368(19) Uani 1 1 d G . .
C42 C 0.2445(2) 0.3680(5) 0.3488(2) 0.047(2) Uani 1 1 d G . .
C43 C 0.29153(16) 0.3574(5) 0.3826(3) 0.065(3) Uani 1 1 d G . .
H43B H 0.3196 0.3482 0.3581 0.078 Uiso 1 1 calc R . .
C44 C 0.29655(17) 0.3605(5) 0.4530(3) 0.073(3) Uani 1 1 d G . .
H44A H 0.3280 0.3534 0.4757 0.088 Uiso 1 1 calc R . .
C45 C 0.2545(2) 0.3741(5) 0.4896(2) 0.072(3) Uani 1 1 d G . .
H45A H 0.2579 0.3762 0.5368 0.086 Uiso 1 1 calc R . .
C46 C 0.20746(19) 0.3847(5) 0.4558(2) 0.057(3) Uani 1 1 d G . .
H46A H 0.1793 0.3939 0.4803 0.069 Uiso 1 1 calc R . .
C47 C 0.1517(3) 0.3927(6) 0.3505(4) 0.0355(19) Uani 1 1 d . . .
C51 C 0.0753(4) 0.6235(9) 0.4650(5) 0.080(3) Uiso 1 1 d . . .
H51A H 0.0536 0.6820 0.4729 0.096 Uiso 1 1 calc R . .
H51B H 0.0779 0.5819 0.5060 0.096 Uiso 1 1 calc R . .
C52 C 0.1203(6) 0.6590(13) 0.4537(8) 0.155(7) Uiso 1 1 d . . .
H52A H 0.1333 0.6984 0.4922 0.233 Uiso 1 1 calc R . .
H52B H 0.1180 0.7028 0.4143 0.233 Uiso 1 1 calc R . .
H52C H 0.1422 0.6017 0.4463 0.233 Uiso 1 1 calc R . .
C61 C -0.1571(4) 0.6288(10) 0.2983(6) 0.085(3) Uiso 1 1 d . . .
H61A H -0.1815 0.5874 0.3206 0.103 Uiso 1 1 calc R . .
H61B H -0.1490 0.6887 0.3267 0.103 Uiso 1 1 calc R . .
C62 C -0.1785(6) 0.6625(13) 0.2371(8) 0.150(6) Uiso 1 1 d . . .
H62A H -0.2073 0.7045 0.2444 0.224 Uiso 1 1 calc R . .
H62B H -0.1885 0.6037 0.2096 0.224 Uiso 1 1 calc R . .
H62C H -0.1545 0.7029 0.2144 0.224 Uiso 1 1 calc R . .
C71 C 0.3317(5) 0.5012(11) 0.6812(6) 0.110(4) Uiso 1 1 d . A 1
H71A H 0.3645 0.4936 0.7048 0.132 Uiso 1 1 calc R A 1
H71B H 0.3122 0.5472 0.7079 0.132 Uiso 1 1 calc R A 1
Cl1 Cl 0.3041(7) 0.3862(17) 0.6770(11) 0.144(7) Uani 0.50 1 d P A 1
Cl2 Cl 0.3391(5) 0.5605(13) 0.6018(7) 0.090(4) Uani 0.50 1 d P A 1
C71A C 0.3317(5) 0.5012(11) 0.6812(6) 1.000 Uiso 0.00 1 d P B 2
Cl1A Cl 0.3283(6) 0.3702(15) 0.6595(10) 0.118(5) Uani 0.50 1 d P B 2
Cl2A Cl 0.3390(7) 0.5772(17) 0.6133(11) 0.203(10) Uani 0.50 1 d P B 2

loop_
_atom_site_aniso_label
_atom_site_aniso_U_11
_atom_site_aniso_U_22
_atom_site_aniso_U_33
_atom_site_aniso_U_23
_atom_site_aniso_U_13
_atom_site_aniso_U_12
Bi1 0.0322(2) 0.0261(2) 0.0280(2) 0.000 0.00102(17) 0.000
Ta1 0.0292(2) 0.0303(2) 0.02979(18) -0.00084(15) 0.00060(14) -0.00018(14)
Ta2 0.02525(19) 0.0297(2) 0.03426(19) -0.00337(15) 0.00367(14) 0.00056(14)
O1 0.030(3) 0.037(3) 0.030(3) -0.001(2) 0.006(2) 0.002(2)
O2 0.023(3) 0.037(3) 0.034(3) -0.003(2) 0.000(2) 0.002(2)
O21 0.091(5) 0.041(4) 0.035(3) -0.002(3) -0.017(3) 0.004(3)
O22 0.053(4) 0.018(3) 0.032(3) -0.002(2) -0.002(2) 0.001(2)
O23 0.043(3) 0.040(4) 0.026(3) -0.003(3) 0.004(2) 0.003(3)
O31 0.041(3) 0.028(4) 0.067(4) 0.002(3) 0.012(3) 0.002(3)
O32 0.030(3) 0.032(3) 0.041(3) 0.001(3) 0.007(2) -0.003(2)
O33 0.034(3) 0.036(3) 0.051(3) -0.009(3) 0.009(3) -0.002(3)
O41 0.028(3) 0.052(4) 0.045(3) 0.007(3) -0.003(3) 0.006(3)
O42 0.027(3) 0.046(4) 0.043(4) 0.003(3) 0.001(2) 0.003(3)
O43 0.049(4) 0.123(7) 0.088(5) -0.004(5) 0.004(4) 0.012(4)
O51 0.043(3) 0.037(3) 0.042(3) -0.006(3) -0.006(3) -0.002(3)
O61 0.025(3) 0.040(4) 0.063(4) -0.009(3) 0.005(3) 0.011(3)
C11 0.043(7) 0.020(6) 0.040(7) 0.000 0.008(5) 0.000
C12 0.050(6) 0.036(5) 0.047(5) 0.007(4) -0.007(4) 0.010(4)
C13 0.082(8) 0.043(7) 0.049(6) 0.016(5) 0.011(5) 0.017(5)
C14 0.085(11) 0.035(8) 0.049(8) 0.000 0.032(8) 0.000
C21 0.034(5) 0.040(5) 0.032(4) 0.000(4) -0.004(4) -0.002(4)
C22 0.032(5) 0.041(6) 0.025(4) 0.001(4) -0.001(3) -0.004(4)
C23 0.052(6) 0.048(6) 0.030(5) 0.004(4) 0.002(4) 0.001(4)
C24 0.041(5) 0.078(8) 0.026(5) 0.004(5) 0.009(4) -0.002(5)
C25 0.064(7) 0.053(7) 0.043(6) 0.018(5) 0.003(5) 0.006(5)
C26 0.048(6) 0.041(6) 0.040(5) 0.013(4) -0.003(4) -0.005(4)
C27 0.038(5) 0.032(5) 0.036(5) -0.009(4) -0.003(4) -0.006(4)
C31 0.036(5) 0.031(5) 0.047(5) 0.004(4) 0.011(4) -0.008(4)
C32 0.031(5) 0.049(6) 0.033(4) -0.001(4) 0.003(4) 0.004(4)
C33 0.031(5) 0.061(7) 0.054(5) 0.000(5) 0.017(4) 0.003(4)
C34 0.039(6) 0.075(8) 0.068(7) -0.002(6) 0.018(5) -0.011(5)
C35 0.058(7) 0.066(8) 0.097(8) 0.010(7) 0.029(6) -0.016(6)
C36 0.053(6) 0.056(7) 0.072(7) 0.007(5) 0.022(5) -0.007(5)
C37 0.034(5) 0.035(5) 0.034(5) 0.000(4) 0.000(4) -0.003(4)
C41 0.030(5) 0.027(5) 0.053(5) 0.002(4) -0.005(4) -0.002(4)
C42 0.029(5) 0.045(6) 0.066(6) -0.002(5) -0.008(4) 0.011(4)
C43 0.039(6) 0.041(6) 0.114(9) 0.000(6) 0.002(6) -0.003(4)
C44 0.034(6) 0.071(8) 0.110(9) 0.010(7) -0.029(6) -0.010(5)
C45 0.055(7) 0.089(9) 0.067(7) 0.022(6) -0.023(6) -0.003(6)
C46 0.048(6) 0.061(7) 0.059(6) 0.009(5) -0.023(5) 0.000(5)
C47 0.033(5) 0.030(5) 0.043(5) 0.000(4) -0.002(4) -0.002(4)
Cl1 0.166(17) 0.142(16) 0.120(10) 0.032(10) -0.024(10) -0.077(13)
Cl2 0.081(7) 0.090(7) 0.102(6) 0.012(5) 0.022(6) -0.017(5)
Cl1A 0.149(14) 0.078(6) 0.120(11) 0.002(7) -0.049(9) -0.002(9)
Cl2A 0.150(13) 0.134(15) 0.31(2) 0.083(14) -0.118(12) -0.004(10)

loop_
_atom_type_symbol
_atom_type_description
_atom_type_scat_dispersion_real
_atom_type_scat_dispersion_imag
_atom_type_scat_source
C C 0.0033 0.0016 'International Tables Vol C Tables 4.2.6.8 and 6.1.1.4'
H H 0.0000 0.0000 'International Tables Vol C Tables 4.2.6.8 and 6.1.1.4'
O O 0.0106 0.0060 'International Tables Vol C Tables 4.2.6.8 and 6.1.1.4'
Cl Cl 0.1484 0.1585 'International Tables Vol C Tables 4.2.6.8 and 6.1.1.4'
Ta Ta -0.7052 6.5227 'International Tables Vol C Tables 4.2.6.8 and 6.1.1.4'
Bi Bi -4.1077 10.2566 'International Tables Vol C Tables 4.2.6.8 and 6.1.1.4'

loop_
_geom_angle_atom_site_label_1
_geom_angle_atom_site_label_2
_geom_angle_atom_site_label_3
_geom_angle
_geom_angle_site_symmetry_1
_geom_angle_site_symmetry_3
_geom_angle_publ_flag
C11 Bi1 O21 85.08(15) . . ?
C11 Bi1 O21 85.08(15) . 2 ?
O21 Bi1 O21 170.2(3) . 2 ?
C11 Bi1 O31 86.84(13) . 2 ?
O21 Bi1 O31 94.3(2) . 2 ?
O21 Bi1 O31 85.2(2) 2 2 ?
C11 Bi1 O31 86.84(13) . . ?
O21 Bi1 O31 85.2(2) . . ?
O21 Bi1 O31 94.3(2) 2 . ?
O31 Bi1 O31 173.7(3) 2 . ?
O51 Ta1 O1 99.8(2) . . ?
O51 Ta1 O2 100.9(2) . 2 ?
O1 Ta1 O2 92.1(2) . 2 ?
O51 Ta1 O23 89.7(2) . . ?
O1 Ta1 O23 101.7(2) . . ?
O2 Ta1 O23 161.0(2) 2 . ?
O51 Ta1 O22 166.5(2) . . ?
O1 Ta1 O22 91.2(2) . . ?
O2 Ta1 O22 86.4(2) 2 . ?
O23 Ta1 O22 80.4(2) . . ?
O51 Ta1 O41 87.7(2) . . ?
O1 Ta1 O41 171.5(2) . . ?
O2 Ta1 O41 82.3(2) 2 . ?
O23 Ta1 O41 82.3(2) . . ?
O22 Ta1 O41 82.0(2) . . ?
O61 Ta2 O2 99.0(2) . . ?
O61 Ta2 O1 100.4(2) . . ?
O2 Ta2 O1 97.1(2) . . ?
O61 Ta2 O33 88.3(2) . . ?
O2 Ta2 O33 161.1(2) . . ?
O1 Ta2 O33 98.7(2) . . ?
O61 Ta2 O32 165.6(2) . . ?
O2 Ta2 O32 88.8(2) . . ?
O1 Ta2 O32 90.5(2) . . ?
O33 Ta2 O32 80.7(2) . . ?
O61 Ta2 O42 87.6(2) . 2 ?
O2 Ta2 O42 82.43(19) . 2 ?
O1 Ta2 O42 171.9(2) . 2 ?
O33 Ta2 O42 80.5(2) . 2 ?
O32 Ta2 O42 81.46(19) . 2 ?
Ta2 O1 Ta1 145.3(3) . . ?
Ta2 O2 Ta1 154.8(3) . 2 ?
C27 O21 Bi1 112.3(5) . . ?
C27 O22 Ta1 136.4(5) . . ?
C22 O23 Ta1 136.5(5) . . ?
C37 O31 Bi1 112.4(5) . . ?
C37 O32 Ta2 137.5(5) . . ?
C32 O33 Ta2 136.1(4) . . ?
C47 O41 Ta1 139.0(5) . . ?
C47 O42 Ta2 136.1(5) . 2 ?
C51 O51 Ta1 147.4(6) . . ?
C61 O61 Ta2 144.6(6) . . ?
C12 C11 C12 116.4(11) 2 . ?
C12 C11 Bi1 121.8(5) 2 . ?
C12 C11 Bi1 121.8(5) . . ?
C13 C12 C11 121.1(9) . . ?
C12 C13 C14 121.8(10) . . ?
C13 C14 C13 117.8(13) . 2 ?
C22 C21 C26 119.8(7) . . ?
C22 C21 C27 121.2(7) . . ?
C26 C21 C27 118.9(8) . . ?
O23 C22 C23 118.1(7) . . ?
O23 C22 C21 122.7(6) . . ?
C23 C22 C21 119.1(8) . . ?
C24 C23 C22 119.7(8) . . ?
C25 C24 C23 121.6(8) . . ?
C26 C25 C24 119.7(9) . . ?
C25 C26 C21 120.0(8) . . ?
O21 C27 O22 119.5(7) . . ?
O21 C27 C21 119.8(8) . . ?
O22 C27 C21 120.6(7) . . ?
C32 C31 C36 120.0 . . ?
C32 C31 C37 121.5(5) . . ?
C36 C31 C37 118.4(5) . . ?
O33 C32 C33 117.0(4) . . ?
O33 C32 C31 123.0(4) . . ?
C33 C32 C31 120.0 . . ?
C32 C33 C34 120.0 . . ?
C35 C34 C33 120.0 . . ?
C36 C35 C34 120.0 . . ?
C35 C36 C31 120.0 . . ?
O31 C37 O32 119.5(7) . . ?
O31 C37 C31 121.1(7) . . ?
O32 C37 C31 119.5(7) . . ?
C42 C41 C46 120.0 . . ?
C42 C41 C47 121.1(5) . . ?
C46 C41 C47 118.9(5) . . ?
O43 C42 C43 115.3(5) . . ?
O43 C42 C41 124.6(5) . . ?
C43 C42 C41 120.0 . . ?
C42 C43 C44 120.0 . . ?
C45 C44 C43 120.0 . . ?
C44 C45 C46 120.0 . . ?
C45 C46 C41 120.0 . . ?
O41 C47 O42 124.2(7) . . ?
O41 C47 C41 117.2(7) . . ?
O42 C47 C41 118.6(7) . . ?
C52 C51 O51 114.2(11) . . ?
C62 C61 O61 113.5(11) . . ?
Cl1 C71 Cl2 114.8(12) . . ?

loop_
_geom_bond_atom_site_label_1
_geom_bond_atom_site_label_2
_geom_bond_distance
_geom_bond_site_symmetry_2
_geom_bond_publ_flag
Bi1 C11 2.246(10) . ?
Bi1 O21 2.384(5) . ?
Bi1 O21 2.384(5) 2 ?
Bi1 O31 2.470(5) 2 ?
Bi1 O31 2.470(5) . ?
Ta1 O51 1.836(5) . ?
Ta1 O1 1.909(5) . ?
Ta1 O2 1.915(4) 2 ?
Ta1 O23 1.970(5) . ?
Ta1 O22 2.073(5) . ?
Ta1 O41 2.138(5) . ?
Ta2 O61 1.844(5) . ?
Ta2 O2 1.887(5) . ?
Ta2 O1 1.903(5) . ?
Ta2 O33 1.967(5) . ?
Ta2 O32 2.062(5) . ?
Ta2 O42 2.200(5) 2 ?
O2 Ta1 1.915(4) 2 ?
O21 C27 1.240(9) . ?
O22 C27 1.298(9) . ?
O23 C22 1.340(9) . ?
O31 C37 1.240(9) . ?
O32 C37 1.285(9) . ?
O33 C32 1.339(6) . ?
O41 C47 1.261(9) . ?
O42 C47 1.267(9) . ?
O42 Ta2 2.200(5) 2 ?
O43 C42 1.346(8) . ?
O51 C51 1.436(11) . ?
O61 C61 1.416(12) . ?
C11 C12 1.402(9) 2 ?
C11 C12 1.402(9) . ?
C12 C13 1.365(12) . ?
C13 C14 1.375(11) . ?
C14 C13 1.375(11) 2 ?
C21 C22 1.407(10) . ?
C21 C26 1.408(11) . ?
C21 C27 1.464(10) . ?
C22 C23 1.390(10) . ?
C23 C24 1.383(12) . ?
C24 C25 1.379(12) . ?
C25 C26 1.371(11) . ?
C31 C32 1.3900 . ?
C31 C36 1.3900 . ?
C31 C37 1.485(8) . ?
C32 C33 1.3900 . ?
C33 C34 1.3900 . ?
C34 C35 1.3900 . ?
C35 C36 1.3900 . ?
C41 C42 1.3900 . ?
C41 C46 1.3900 . ?
C41 C47 1.485(8) . ?
C42 C43 1.3900 . ?
C43 C44 1.3900 . ?
C44 C45 1.3900 . ?
C45 C46 1.3900 . ?
C51 C52 1.319(16) . ?
C61 C62 1.372(16) . ?
C71 Cl1 1.65(3) . ?
C71 Cl2 1.768(19) . ?
